data_7228259
loop_
_publ_author_name
'Anderson, Samantha'
'Gladysiak, Andrzej'
'Boyd, Peter G.'
'Ireland, Christopher'
'Mi\'eville, Pascal'
'tiana, davide'
'Vlaisavljevich, Bess'
'Schouwink, Pascal'
'van Beek, Wouter'
'Gagnon, Kevin J.'
'Smit, Berend'
'Stylianou, Kyriakos'

_publ_section_title
;
 Formation Pathways of Metal Organic Frameworks Proceeding Through Partial
 Dissolution of the Metastable Phase
;
_journal_name_full CrystEngComm
_journal_paper_doi 10.1039/C7CE00589J
_journal_year 2017
_chemical_formula_moiety 'C12 H6 O13 Tb, 3(H2 O)'
_chemical_formula_sum 'C12 H12 O16 Tb'
_chemical_formula_weight 571.14
_space_group_crystal_system triclinic
_space_group_IT_number 2
_space_group_name_Hall '-P 1'
_space_group_name_H-M_alt 'P -1'
_symmetry_space_group_name_Hall '-P 1'
_symmetry_space_group_name_H-M 'P -1'
_atom_sites_solution_hydrogens geom
_audit_creation_date 2017-04-25
_audit_creation_method
;
Olex2 1.2
(compiled 2017.03.02 svn.r3394 for OlexSys, GUI svn.r5324)
;
_audit_update_record
;
2017-05-01 deposited with the CCDC.
2017-05-16 downloaded from the CCDC.
;
_cell_angle_alpha 113.409(10)
_cell_angle_beta 101.145(9)
_cell_angle_gamma 105.464(8)
_cell_formula_units_Z 2
_cell_length_a 9.5715(9)
_cell_length_b 10.1208(10)
_cell_length_c 11.6980(13)
_cell_measurement_reflns_used 1984
_cell_measurement_temperature 100.0
_cell_measurement_theta_max 24.2520
_cell_measurement_theta_min 2.0440
_cell_volume 943.2(2)
_computing_cell_refinement 'CrysAlisPro 1.171.38.41 (Rigaku OD, 2015)'
_computing_data_collection 'CrysAlisPro 1.171.38.41 (Rigaku OD, 2015)'
_computing_data_reduction 'CrysAlisPro 1.171.38.41 (Rigaku OD, 2015)'
_computing_molecular_graphics 'Olex2 (Dolomanov et al., 2009)'
_computing_publication_material 'Olex2 (Dolomanov et al., 2009)'
_computing_structure_refinement 'ShelXL (Sheldrick, 2015)'
_diffrn_ambient_temperature 100.0
_diffrn_detector 'CCD plate'
_diffrn_measured_fraction_theta_full 0.810
_diffrn_measured_fraction_theta_max 0.793
_diffrn_measurement_details
;
List of Runs (angles in degrees, time in seconds):

  # Type    Start    End  Width  t~exp~   \w     \q     \k     \f   Frames
#--------------------------------------------------------------------------
  1  \w    -95.00 140.00   1.00   12.00    --    0.00   0.00   0.00  235
  2  \w    -15.00 130.00   1.00   12.00    --    0.00  40.00   0.00  145
  3  \w    -80.00  60.00   1.00   12.00    --    0.00 -40.00   0.00  140
  4  \w    -90.00  65.00   1.00   12.00    --    0.00  65.00   0.00  155
;
_diffrn_measurement_device_type 'Oxford diffraction, KM 6, Onyx'
_diffrn_measurement_method '\w scans'
_diffrn_orient_matrix_type 'CrysAlisPro convention (1999,Acta A55,543-557)'
_diffrn_orient_matrix_UB_11 -0.0595590000
_diffrn_orient_matrix_UB_12 -0.0761549000
_diffrn_orient_matrix_UB_13 -0.0340861000
_diffrn_orient_matrix_UB_21 0.0534674000
_diffrn_orient_matrix_UB_22 -0.0325671000
_diffrn_orient_matrix_UB_23 -0.0222671000
_diffrn_orient_matrix_UB_31 0.0195788000
_diffrn_orient_matrix_UB_32 -0.0089948000
_diffrn_orient_matrix_UB_33 0.0579297000
_diffrn_radiation_monochromator 'Si 111'
_diffrn_radiation_probe x-ray
_diffrn_radiation_type synchrotron
_diffrn_radiation_wavelength 0.7153
_diffrn_reflns_av_R_equivalents 0.0645
_diffrn_reflns_av_unetI/netI 0.0890
_diffrn_reflns_Laue_measured_fraction_full 0.810
_diffrn_reflns_Laue_measured_fraction_max 0.793
_diffrn_reflns_limit_h_max 11
_diffrn_reflns_limit_h_min -10
_diffrn_reflns_limit_k_max 11
_diffrn_reflns_limit_k_min -12
_diffrn_reflns_limit_l_max 8
_diffrn_reflns_limit_l_min -13
_diffrn_reflns_number 6544
_diffrn_reflns_point_group_measured_fraction_full 0.810
_diffrn_reflns_point_group_measured_fraction_max 0.793
_diffrn_reflns_theta_full 25.416
_diffrn_reflns_theta_max 25.661
_diffrn_reflns_theta_min 2.029
_diffrn_source
;
ESRF, Swiss-Norwegian Beamline BM01
;
_exptl_absorpt_coefficient_mu 3.885
_exptl_absorpt_correction_T_max 1.00000
_exptl_absorpt_correction_T_min 0.37235
_exptl_absorpt_correction_type multi-scan
_exptl_absorpt_process_details
;
CrysAlisPro 1.171.38.41 (Rigaku Oxford Diffraction, 2015)
Empirical absorption correction using spherical harmonics,
 implemented in SCALE3 ABSPACK scaling algorithm.
;
_exptl_crystal_colour beige
_exptl_crystal_density_diffrn 2.011
_exptl_crystal_description plate
_exptl_crystal_F_000 554
_exptl_crystal_size_max 0.565
_exptl_crystal_size_mid 0.173
_exptl_crystal_size_min 0.071
_refine_diff_density_max 1.820
_refine_diff_density_min -4.956
_refine_diff_density_rms 0.302
_refine_ls_extinction_method none
_refine_ls_goodness_of_fit_ref 1.064
_refine_ls_hydrogen_treatment constr
_refine_ls_matrix_type full
_refine_ls_number_parameters 264
_refine_ls_number_reflns 2780
_refine_ls_number_restraints 42
_refine_ls_restrained_S_all 1.060
_refine_ls_R_factor_all 0.1008
_refine_ls_R_factor_gt 0.0770
_refine_ls_shift/su_max 0.000
_refine_ls_shift/su_mean 0.000
_refine_ls_structure_factor_coef Fsqd
_refine_ls_weighting_details 'w=1/[\s^2^(Fo^2^)+(0.1547P)^2^] where P=(Fo^2^+2Fc^2^)/3'
_refine_ls_weighting_scheme calc
_refine_ls_wR_factor_gt 0.1941
_refine_ls_wR_factor_ref 0.2209
_reflns_Friedel_coverage 0.000
_reflns_number_gt 2142
_reflns_number_total 2780
_reflns_threshold_expression 'I > 2\s(I)'
_cod_data_source_file c7ce00589j2.cif
_cod_data_source_block Sion-2_H2O
_cod_original_cell_volume 943.19(18)
_cod_database_code 7228259
_shelx_shelxl_version_number 2014/7
_shelx_space_group_comment
;
The symmetry employed for this shelxl refinement is uniquely defined
by the following loop, which should always be used as a source of
symmetry information in preference to the above space-group names.
They are only intended as comments.
;
_reflns_odcompleteness_completeness 79.48
_reflns_odcompleteness_iscentric 1
_reflns_odcompleteness_theta 25.66
_olex2_refinement_description
;
1. Fixed Uiso
 At 1.2 times of:
  All C(H) groups
 At 1.5 times of:
  All O(H) groups
2. Uiso/Uaniso restraints and constraints
Uanis(C5) \\sim Ueq, Uanis(C11) \\sim Ueq, Uanis(C1) \\sim Ueq, Uanis(C12)
\\sim Ueq: with sigma of 0.01 and sigma for terminal atoms of 0.02
Uanis(O4) \\sim Ueq, Uanis(C3) \\sim Ueq: with sigma of 0.005 and sigma for
terminal atoms of 0.01
Uanis(C8) \\sim Ueq: with sigma of 0.001 and sigma for terminal atoms of 0.002
3.a Aromatic/amide H refined with riding coordinates:
 C4(H4A), C7(H7), C12(H12)
3.b Tetrahedral OH refined with riding coordinates:
 O4(H4)
3.c Idealised tetrahedral OH refined as rotating group:
 O6(H6), O9(H9)
;
_olex2_submission_special_instructions 'No special instructions were received'
_oxdiff_exptl_absorpt_empirical_details
;
Empirical correction (ABSPACK) includes:
- Absorption correction using spherical harmonics
- Frame scaling
;
_oxdiff_exptl_absorpt_empirical_full_max 1.831
_oxdiff_exptl_absorpt_empirical_full_min 0.609

loop_
_space_group_symop_operation_xyz
'x, y, z'
'-x, -y, -z'

loop_
_atom_site_label
_atom_site_type_symbol
_atom_site_fract_x
_atom_site_fract_y
_atom_site_fract_z
_atom_site_U_iso_or_equiv
_atom_site_adp_type
_atom_site_occupancy
_atom_site_site_symmetry_order
_atom_site_calc_flag
_atom_site_refinement_flags_posn
_atom_site_refinement_flags_adp
Tb1 Tb 0.63804(8) 0.58918(8) 0.86884(8) 0.0314(4) Uani 1 1 d . .
O1 O 0.4082(12) 0.5066(14) 0.8896(13) 0.043(3) Uani 1 1 d . .
O2 O 0.2245(13) 0.3443(13) 0.9129(13) 0.047(3) Uani 1 1 d . .
O3 O 0.4407(11) 0.3784(12) 0.6543(12) 0.041(3) Uani 1 1 d . .
O4 O 0.0280(12) 0.0490(11) 0.1973(11) 0.032(3) Uani 1 1 d . U
H4 H -0.0362 0.0002 0.1201 0.048 Uiso 1 1 calc R .
O5 O -0.1894(12) 0.0267(12) 0.2429(11) 0.036(3) Uani 1 1 d . .
O6 O -0.1920(12) 0.1016(14) 0.4763(13) 0.042(3) Uani 1 1 d . .
H6 H -0.2300 0.0816 0.3976 0.062 Uiso 1 1 calc GR .
O7 O 0.7689(11) 0.5130(12) 0.7160(11) 0.035(3) Uani 1 1 d . .
O8 O 0.6070(12) 0.3893(12) 0.5096(13) 0.040(3) Uani 1 1 d . .
O9 O 1.0591(12) 0.6148(13) 0.7687(12) 0.036(3) Uani 1 1 d . .
H9 H 0.9852 0.5654 0.7833 0.055 Uiso 1 1 calc GR .
O10 O 0.6567(14) 0.3532(12) 0.8548(13) 0.041(3) Uani 1 1 d . .
O11 O 0.8821(12) 0.7976(13) 0.9431(12) 0.039(3) Uani 1 1 d . .
O12 O 0.5604(12) 0.7025(13) 0.7399(13) 0.042(3) Uani 1 1 d . .
O13 O 0.6069(14) 0.8218(12) 1.0103(14) 0.051(3) Uani 1 1 d . .
C1 C 0.2838(18) 0.3896(18) 0.8402(18) 0.035(4) Uani 1 1 d . U
C2 C 0.2049(18) 0.3084(17) 0.6992(16) 0.033(4) Uani 1 1 d . .
C3 C 0.2850(17) 0.3046(16) 0.6062(16) 0.026(3) Uani 1 1 d . U
C4 C 0.2019(18) 0.2259(17) 0.4704(17) 0.032(4) Uani 1 1 d . .
H4A H 0.2568 0.2221 0.4104 0.038 Uiso 1 1 calc R .
C5 C 0.0437(17) 0.1538(15) 0.4206(16) 0.029(4) Uani 1 1 d . U
C6 C -0.0341(17) 0.1621(17) 0.5146(17) 0.031(4) Uani 1 1 d . .
C7 C 0.0448(17) 0.2327(17) 0.6446(17) 0.032(4) Uani 1 1 d . .
H7 H -0.0115 0.2311 0.7029 0.038 Uiso 1 1 calc R .
C8 C -0.0432(17) 0.0719(17) 0.2808(17) 0.029(3) Uani 1 1 d . U
C9 C 0.7395(17) 0.4580(16) 0.5901(15) 0.027(4) Uani 1 1 d . .
C10 C 0.8758(16) 0.4771(15) 0.5441(16) 0.027(4) Uani 1 1 d . .
C11 C 1.0272(17) 0.5560(16) 0.6341(16) 0.028(3) Uani 1 1 d . U
C12 C 0.8501(16) 0.4220(15) 0.4103(14) 0.024(3) Uani 1 1 d . U
H12 H 0.7479 0.3690 0.3490 0.029 Uiso 1 1 calc R .
O3W O 0.6818(16) 1.188(2) 1.0150(18) 0.119(9) Uani 1 1 d . .
O1W O 0.7078(13) 0.9960(13) 0.7942(12) 0.041(3) Uani 1 1 d . .
O2W O -0.3804(12) 0.1020(13) 0.6207(12) 0.040(3) Uani 1 1 d . .

loop_
_atom_site_aniso_label
_atom_site_aniso_U_11
_atom_site_aniso_U_22
_atom_site_aniso_U_33
_atom_site_aniso_U_23
_atom_site_aniso_U_13
_atom_site_aniso_U_12
Tb1 0.0266(5) 0.0280(4) 0.0277(6) 0.0089(3) -0.0012(4) 0.0074(3)
O1 0.030(6) 0.050(7) 0.045(8) 0.024(6) 0.005(6) 0.009(5)
O2 0.042(7) 0.038(6) 0.059(10) 0.025(6) 0.014(7) 0.011(5)
O3 0.022(6) 0.031(6) 0.048(8) 0.012(5) -0.004(6) 0.001(4)
O4 0.033(5) 0.027(5) 0.017(6) 0.004(4) -0.009(4) 0.006(4)
O5 0.034(6) 0.034(6) 0.025(7) 0.008(5) -0.005(5) 0.011(5)
O6 0.026(6) 0.043(6) 0.048(8) 0.022(6) 0.004(6) 0.008(5)
O7 0.025(5) 0.042(6) 0.034(8) 0.014(5) 0.013(6) 0.013(5)
O8 0.029(6) 0.035(6) 0.046(8) 0.016(6) 0.003(6) 0.009(5)
O9 0.028(6) 0.044(6) 0.031(7) 0.021(6) 0.000(5) 0.008(5)
O10 0.054(7) 0.030(6) 0.044(8) 0.022(6) 0.005(6) 0.023(5)
O11 0.034(6) 0.039(6) 0.030(7) 0.015(5) -0.001(6) 0.004(5)
O12 0.032(6) 0.038(6) 0.042(8) 0.012(6) 0.000(6) 0.012(5)
O13 0.053(7) 0.025(5) 0.058(9) 0.002(6) 0.006(7) 0.029(5)
C1 0.032(7) 0.036(7) 0.033(8) 0.013(6) 0.007(6) 0.016(5)
C2 0.037(9) 0.029(7) 0.020(10) 0.008(7) 0.001(8) 0.006(6)
C3 0.029(5) 0.026(5) 0.021(5) 0.011(4) 0.001(4) 0.011(4)
C4 0.038(9) 0.029(7) 0.036(11) 0.018(7) 0.014(8) 0.017(6)
C5 0.036(7) 0.015(5) 0.025(8) 0.006(5) -0.007(6) 0.013(5)
C6 0.023(7) 0.028(7) 0.024(10) 0.004(7) -0.004(8) 0.006(6)
C7 0.026(8) 0.033(8) 0.023(10) 0.013(7) -0.008(8) 0.006(6)
C8 0.030(3) 0.029(3) 0.030(3) 0.0143(18) 0.0095(15) 0.0113(16)
C9 0.033(9) 0.022(7) 0.016(9) 0.001(6) 0.003(8) 0.012(6)
C10 0.027(8) 0.014(6) 0.030(10) 0.008(6) -0.006(7) 0.007(5)
C11 0.030(7) 0.026(6) 0.024(8) 0.012(5) -0.003(6) 0.013(5)
C12 0.028(6) 0.019(5) 0.011(7) -0.002(5) 0.000(6) 0.006(5)
O3W 0.034(8) 0.147(17) 0.072(13) -0.033(11) 0.008(8) 0.023(9)
O1W 0.039(6) 0.036(6) 0.045(8) 0.018(6) 0.005(6) 0.016(5)
O2W 0.040(6) 0.041(6) 0.038(8) 0.022(6) 0.006(6) 0.016(5)

loop_
_atom_type_symbol
_atom_type_description
_atom_type_scat_dispersion_real
_atom_type_scat_dispersion_imag
_atom_type_scat_source
C C 0.0040 0.0020 'International Tables Vol C Tables 4.2.6.8 and 6.1.1.4'
H H 0.0000 0.0000 'International Tables Vol C Tables 4.2.6.8 and 6.1.1.4'
O O 0.0120 0.0060 'International Tables Vol C Tables 4.2.6.8 and 6.1.1.4'
Tb Tb -0.0760 4.2260 'International Tables Vol C Tables 4.2.6.8 and 6.1.1.4'

loop_
_geom_angle_atom_site_label_1
_geom_angle_atom_site_label_2
_geom_angle_atom_site_label_3
_geom_angle
_geom_angle_site_symmetry_1
_geom_angle_site_symmetry_3
O1 Tb1 O2 93.7(4) . 2_667
O1 Tb1 O3 68.3(4) . .
O1 Tb1 O7 139.9(4) . .
O1 Tb1 O10 86.8(4) . .
O1 Tb1 O11 148.6(4) . .
O1 Tb1 O12 94.4(4) . .
O1 Tb1 O13 74.5(4) . .
O2 Tb1 O3 145.5(4) 2_667 .
O2 Tb1 O7 114.1(4) 2_667 .
O2 Tb1 O10 75.2(4) 2_667 .
O2 Tb1 O11 71.5(4) 2_667 .
O2 Tb1 O13 74.3(4) 2_667 .
O7 Tb1 O3 72.7(4) . .
O7 Tb1 O10 74.2(4) . .
O7 Tb1 O11 70.8(4) . .
O7 Tb1 O13 138.8(4) . .
O10 Tb1 O3 74.6(4) . .
O10 Tb1 O11 114.4(4) . .
O10 Tb1 O13 142.8(5) . .
O11 Tb1 O3 137.5(4) . .
O11 Tb1 O13 74.9(4) . .
O12 Tb1 O2 141.3(4) . 2_667
O12 Tb1 O3 71.6(4) . .
O12 Tb1 O7 81.7(4) . .
O12 Tb1 O10 142.9(4) . .
O12 Tb1 O11 82.4(4) . .
O12 Tb1 O13 71.6(4) . .
O13 Tb1 O3 124.3(4) . .
C1 O1 Tb1 142.7(11) . .
C1 O2 Tb1 124.1(11) . 2_667
C3 O3 Tb1 136.5(10) . .
C8 O4 H4 109.5 . .
C6 O6 H6 109.5 . .
C9 O7 Tb1 137.3(9) . .
C11 O9 H9 109.5 . .
O1 C1 O2 121.1(16) . .
O1 C1 C2 119.6(15) . .
O2 C1 C2 119.2(14) . .
C1 C2 C3 122.4(14) . .
C7 C2 C1 121.8(15) . .
C7 C2 C3 115.8(15) . .
O3 C3 C2 118.2(14) . .
O3 C3 C4 121.9(14) . .
C4 C3 C2 119.8(14) . .
C3 C4 H4A 118.8 . .
C5 C4 C3 122.5(15) . .
C5 C4 H4A 118.8 . .
C4 C5 C6 116.9(15) . .
C4 C5 C8 123.0(15) . .
C6 C5 C8 120.1(13) . .
O6 C6 C5 121.7(15) . .
C7 C6 O6 117.2(15) . .
C7 C6 C5 121.1(14) . .
C2 C7 H7 118.1 . .
C6 C7 C2 123.9(16) . .
C6 C7 H7 118.1 . .
O4 C8 C5 119.5(13) . .
O5 C8 O4 121.2(15) . .
O5 C8 C5 119.3(14) . .
O7 C9 C10 116.5(13) . .
O8 C9 O7 122.8(14) . .
O8 C9 C10 120.7(14) . .
C11 C10 C9 121.5(15) . .
C12 C10 C9 118.6(13) . .
C12 C10 C11 119.8(14) . .
O9 C11 C10 122.2(14) . .
C12 C11 O9 117.5(13) 2_766 .
C12 C11 C10 120.3(15) 2_766 .
C10 C12 H12 120.1 . .
C11 C12 C10 119.8(14) 2_766 .
C11 C12 H12 120.1 2_766 .

loop_
_geom_bond_atom_site_label_1
_geom_bond_atom_site_label_2
_geom_bond_distance
_geom_bond_site_symmetry_2
Tb1 O1 2.232(11) .
Tb1 O2 2.359(14) 2_667
Tb1 O3 2.486(11) .
Tb1 O7 2.375(10) .
Tb1 O10 2.385(10) .
Tb1 O11 2.407(10) .
Tb1 O12 2.353(13) .
Tb1 O13 2.417(10) .
O1 C1 1.262(19) .
O2 Tb1 2.359(13) 2_667
O2 C1 1.27(2) .
O3 C3 1.358(17) .
O4 H4 0.8400 .
O4 C8 1.278(18) .
O5 C8 1.274(18) .
O6 H6 0.8400 .
O6 C6 1.373(18) .
O7 C9 1.290(18) .
O8 C9 1.236(18) .
O9 H9 0.8400 .
O9 C11 1.378(19) .
C1 C2 1.44(2) .
C2 C3 1.44(2) .
C2 C7 1.40(2) .
C3 C4 1.40(2) .
C4 H4A 0.9500 .
C4 C5 1.38(2) .
C5 C6 1.43(2) .
C5 C8 1.44(2) .
C6 C7 1.34(2) .
C7 H7 0.9500 .
C9 C10 1.50(2) .
C10 C11 1.40(2) .
C10 C12 1.38(2) .
C11 C12 1.37(2) 2_766
C12 C11 1.37(2) 2_766
C12 H12 0.9500 .

loop_
_geom_torsion_atom_site_label_1
_geom_torsion_atom_site_label_2
_geom_torsion_atom_site_label_3
_geom_torsion_atom_site_label_4
_geom_torsion
_geom_torsion_site_symmetry_1
_geom_torsion_site_symmetry_4
Tb1 O1 C1 O2 132.4(16) . .
Tb1 O1 C1 C2 -50(3) . .
Tb1 O2 C1 O1 -20(2) 2_667 .
Tb1 O2 C1 C2 162.0(11) 2_667 .
Tb1 O3 C3 C2 -22(2) . .
Tb1 O3 C3 C4 158.6(11) . .
Tb1 O7 C9 O8 -21(2) . .
Tb1 O7 C9 C10 160.4(9) . .
O1 C1 C2 C3 28(2) . .
O1 C1 C2 C7 -149.4(16) . .
O2 C1 C2 C3 -153.4(15) . .
O2 C1 C2 C7 29(2) . .
O3 C3 C4 C5 -178.4(13) . .
O6 C6 C7 C2 -175.7(14) . .
O7 C9 C10 C11 -2.4(19) . .
O7 C9 C10 C12 -179.1(12) . .
O8 C9 C10 C11 179.4(13) . .
O8 C9 C10 C12 3(2) . .
C1 C2 C3 O3 1(2) . .
C1 C2 C3 C4 -179.0(14) . .
C1 C2 C7 C6 176.7(15) . .
C2 C3 C4 C5 2(2) . .
C3 C2 C7 C6 -1(2) . .
C3 C4 C5 C6 0(2) . .
C3 C4 C5 C8 -179.8(13) . .
C4 C5 C6 O6 176.5(13) . .
C4 C5 C6 C7 -2(2) . .
C4 C5 C8 O4 8(2) . .
C4 C5 C8 O5 -170.4(13) . .
C5 C6 C7 C2 3(2) . .
C6 C5 C8 O4 -171.6(13) . .
C6 C5 C8 O5 10(2) . .
C7 C2 C3 O3 179.1(13) . .
C7 C2 C3 C4 -1(2) . .
C8 C5 C6 O6 -4(2) . .
C8 C5 C6 C7 177.5(14) . .
C9 C10 C11 O9 3(2) . .
C9 C10 C11 C12 -177.0(13) . 2_766
C9 C10 C12 C11 177.1(13) . 2_766
C11 C10 C12 C11 0(2) . 2_766
C12 C10 C11 O9 179.3(13) . .
C12 C10 C11 C12 0(2) . 2_766
